data_7116381
loop_
_publ_author_name
'Brandon R. Barnett'
'Curtis E. Moore'
'Arnold L. Rheingold'
'Joshua S. Figuero'

_publ_section_title
;
 Frustrated Lewis pair behavior of monomeric (boryl)iminomethanes accessed
 from isocyanide 1,1-hydroboration
;
_journal_name_full Chem.Commun.
_journal_page_first 541
_journal_paper_doi 10.1039/C4cc08037H
_journal_volume 51
_journal_year 2015
_chemical_formula_moiety 'C49 H70 B N'
_chemical_formula_sum 'C49 H70 B N'
_chemical_formula_weight 683.87
_chemical_name_common Cy2BIM_tBuCCH
_space_group_crystal_system triclinic
_space_group_IT_number 2
_space_group_name_Hall '-P 1'
_space_group_name_H-M_alt 'P -1'
_symmetry_space_group_name_Hall '-P 1'
_symmetry_space_group_name_H-M 'P -1'
_atom_sites_solution_hydrogens mixed
_atom_sites_solution_primary direct
_atom_sites_solution_secondary difmap
_audit_creation_date 2014-10-07
_audit_creation_method
;
Olex2 1.2-beta
(compiled 2014.09.19 svn.r3010 for OlexSys, GUI svn.r4874)
;
_cell_angle_alpha 77.103(2)
_cell_angle_beta 81.075(3)
_cell_angle_gamma 65.736(2)
_cell_formula_units_Z 2
_cell_length_a 10.9523(6)
_cell_length_b 12.2836(6)
_cell_length_c 18.2004(11)
_cell_measurement_reflns_used 3082
_cell_measurement_temperature 100
_cell_measurement_theta_max 22.204
_cell_measurement_theta_min 2.274
_cell_volume 2170.4(2)
_computing_cell_refinement 'SAINT v8.34A (Bruker, 2013)'
_computing_data_collection 'APEX2 v2013.6-2 (Bruker, 2013)'
_computing_data_reduction 'SAINT v8.34A (Bruker, 2013)'
_computing_molecular_graphics 'Olex2 (Dolomanov et al., 2009)'
_computing_publication_material 'Olex2 (Dolomanov et al., 2009)'
_computing_structure_refinement 'ShelXL (Sheldrick, 2008)'
_computing_structure_solution 'ShelXT (Sheldrick, 2008)'
_diffrn_ambient_temperature 100
_diffrn_detector 'Bruker APEX-II CCD'
_diffrn_detector_area_resol_mean 7.9
_diffrn_detector_type 'CCD Area Detector'
_diffrn_measured_fraction_theta_full 0.965
_diffrn_measured_fraction_theta_max 0.961
_diffrn_measurement_device 'Kappa Four-Circle Diffractometer'
_diffrn_measurement_device_type 'Bruker APEX II TXS'
_diffrn_measurement_method '\w and \f scans'
_diffrn_radiation_monochromator 'Double Bounce Multilayer Mirrors'
_diffrn_radiation_probe x-ray
_diffrn_radiation_type MoK\a
_diffrn_radiation_wavelength 0.71073
_diffrn_reflns_av_R_equivalents 0.0633
_diffrn_reflns_av_unetI/netI 0.1253
_diffrn_reflns_Laue_measured_fraction_full 0.965
_diffrn_reflns_Laue_measured_fraction_max 0.961
_diffrn_reflns_limit_h_max 13
_diffrn_reflns_limit_h_min -12
_diffrn_reflns_limit_k_max 14
_diffrn_reflns_limit_k_min -11
_diffrn_reflns_limit_l_max 21
_diffrn_reflns_limit_l_min -21
_diffrn_reflns_number 16102
_diffrn_reflns_point_group_measured_fraction_full 0.965
_diffrn_reflns_point_group_measured_fraction_max 0.961
_diffrn_reflns_theta_full 25.000
_diffrn_reflns_theta_max 25.371
_diffrn_reflns_theta_min 1.996
_diffrn_source 'Micro Focus Rotating Anode'
_diffrn_source_type 'Bruker TXS'
_diffrn_standards_number 0
_exptl_absorpt_coefficient_mu 0.058
_exptl_absorpt_correction_T_max 0.7452
_exptl_absorpt_correction_T_min 0.6811
_exptl_absorpt_correction_type multi-scan
_exptl_absorpt_process_details
;
SADABS-2014/2 (Bruker,2014) was used for absorption correction.
wR2(int) was 0.1172 before and 0.0480 after correction.
The Ratio of minimum to maximum transmission is 0.9140.
The \l/2 correction factor is 0.00150.
;
_exptl_crystal_colour Colorless
_exptl_crystal_colour_primary Colorless
_exptl_crystal_density_diffrn 1.046
_exptl_crystal_description Plate
_exptl_crystal_F_000 752
_exptl_crystal_size_max 0.153
_exptl_crystal_size_mid 0.151
_exptl_crystal_size_min 0.077
_refine_diff_density_max 0.309
_refine_diff_density_min -0.266
_refine_diff_density_rms 0.048
_refine_ls_extinction_method none
_refine_ls_goodness_of_fit_ref 1.010
_refine_ls_hydrogen_treatment mixed
_refine_ls_matrix_type full
_refine_ls_number_parameters 475
_refine_ls_number_reflns 7662
_refine_ls_number_restraints 1
_refine_ls_restrained_S_all 1.010
_refine_ls_R_factor_all 0.1559
_refine_ls_R_factor_gt 0.0698
_refine_ls_shift/su_max 0.000
_refine_ls_shift/su_mean 0.000
_refine_ls_structure_factor_coef Fsqd
_refine_ls_weighting_details 'w=1/[\s^2^(Fo^2^)+(0.0689P)^2^+0.4313P] where P=(Fo^2^+2Fc^2^)/3'
_refine_ls_weighting_scheme calc
_refine_ls_wR_factor_gt 0.1396
_refine_ls_wR_factor_ref 0.1713
_reflns_Friedel_coverage 0.000
_reflns_number_gt 4133
_reflns_number_total 7662
_reflns_threshold_expression 'I > 2\s(I)'
_cod_data_source_file c4cc08037h2.cif
_cod_data_source_block JFig1039
_cod_depositor_comments
;
The following automatic conversions were performed:

'_diffrn_radiation_probe' value 'X-ray' changed to 'x-ray' according
to the built-in table from CIF Core dictionary named 'cif_core.dic'
version 2.4.1 from 2010-06-29.

Automatic conversion script
Id: cif_fix_values 2827 2014-09-09 07:05:25Z andrius 
;
_cod_database_code 7116381
_shelx_space_group_comment
;
The symmetry employed for this shelxl refinement is uniquely defined
by the following loop, which should always be used as a source of
symmetry information in preference to the above space-group names.
They are only intended as comments.
;
_shelx_estimated_absorpt_t_max 0.996
_shelx_estimated_absorpt_t_min 0.991
_olex2_refinement_description
;
1. Fixed Uiso
 At 1.2 times of:
  All C(H) groups, All C(H,H) groups
 At 1.5 times of:
  All C(H,H,H) groups
2. Restrained distances
 N1-H1
 0.95 with sigma of 0.02
3.a Ternary CH refined with riding coordinates:
 C1(H1A), C2(H2), C8(H8), C32(H32), C35(H35), C44(H44), C47(H47)
3.b Secondary CH2 refined with riding coordinates:
 C3(H3A,H3B), C4(H4A,H4B), C5(H5A,H5B), C6(H6A,H6B), C7(H7A,H7B), C9(H9A,H9B),
 C10(H10A,H10B), C11(H11A,H11B), C12(H12A,H12B), C13(H13A,H13B)
3.c Aromatic/amide H refined with riding coordinates:
 C22(H22), C23(H23), C24(H24), C28(H28), C29(H29), C30(H30), C40(H40),
 C41(H41), C42(H42)
3.d Idealised Me refined as rotating group:
 C17(H17A,H17B,H17C), C18(H18A,H18B,H18C), C19(H19A,H19B,H19C), C33(H33A,H33B,
 H33C), C34(H34A,H34B,H34C), C36(H36A,H36B,H36C), C37(H37A,H37B,H37C), C45(H45A,
 H45B,H45C), C46(H46A,H46B,H46C), C48(H48A,H48B,H48C), C49(H49A,H49B,H49C)
;
_shelx_shelxl_version_number 2014/7
_olex2_submission_special_instructions 'No special instructions were received'

loop_
_space_group_symop_operation_xyz
'x, y, z'
'-x, -y, -z'

loop_
_atom_site_label
_atom_site_type_symbol
_atom_site_fract_x
_atom_site_fract_y
_atom_site_fract_z
_atom_site_U_iso_or_equiv
_atom_site_adp_type
_atom_site_occupancy
_atom_site_site_symmetry_order
_atom_site_calc_flag
_atom_site_refinement_flags_posn
N1 N 0.6234(2) 0.6435(2) 0.74957(13) 0.0212(6) Uani 1 1 d D
H1 H 0.589(3) 0.688(2) 0.7885(14) 0.040(10) Uiso 1 1 d D
C1 C 0.5172(3) 0.6406(3) 0.70920(16) 0.0215(7) Uani 1 1 d .
H1A H 0.5507 0.6404 0.6549 0.026 Uiso 1 1 calc R
C2 C 0.4927(3) 0.5209(3) 0.73959(16) 0.0232(7) Uani 1 1 d .
H2 H 0.5742 0.4525 0.7234 0.028 Uiso 1 1 calc R
C3 C 0.4731(3) 0.4924(3) 0.82556(17) 0.0302(8) Uani 1 1 d .
H3A H 0.5530 0.4859 0.8481 0.036 Uiso 1 1 calc R
H3B H 0.3944 0.5597 0.8435 0.036 Uiso 1 1 calc R
C4 C 0.4517(3) 0.3749(3) 0.85181(17) 0.0305(8) Uani 1 1 d .
H4A H 0.4352 0.3611 0.9075 0.037 Uiso 1 1 calc R
H4B H 0.5339 0.3064 0.8383 0.037 Uiso 1 1 calc R
C5 C 0.3331(3) 0.3782(3) 0.81589(19) 0.0353(9) Uani 1 1 d .
H5A H 0.3250 0.2988 0.8315 0.042 Uiso 1 1 calc R
H5B H 0.2492 0.4409 0.8338 0.042 Uiso 1 1 calc R
C6 C 0.3515(4) 0.4066(3) 0.73028(18) 0.0385(9) Uani 1 1 d .
H6A H 0.2710 0.4135 0.7082 0.046 Uiso 1 1 calc R
H6B H 0.4297 0.3392 0.7121 0.046 Uiso 1 1 calc R
C7 C 0.3733(3) 0.5242(3) 0.70413(18) 0.0299(8) Uani 1 1 d .
H7A H 0.2913 0.5926 0.7179 0.036 Uiso 1 1 calc R
H7B H 0.3891 0.5382 0.6484 0.036 Uiso 1 1 calc R
C8 C 0.3048(3) 0.8310(3) 0.64056(16) 0.0239(7) Uani 1 1 d .
H8 H 0.3134 0.7714 0.6086 0.029 Uiso 1 1 calc R
C9 C 0.3750(3) 0.9154(3) 0.59489(17) 0.0298(8) Uani 1 1 d .
H9A H 0.3739 0.9717 0.6266 0.036 Uiso 1 1 calc R
H9B H 0.4699 0.8658 0.5811 0.036 Uiso 1 1 calc R
C10 C 0.3033(3) 0.9887(3) 0.52281(19) 0.0397(9) Uani 1 1 d .
H10A H 0.3445 1.0468 0.4973 0.048 Uiso 1 1 calc R
H10B H 0.3168 0.9327 0.4880 0.048 Uiso 1 1 calc R
C11 C 0.1551(3) 1.0575(3) 0.5382(2) 0.0397(9) Uani 1 1 d .
H11A H 0.1129 1.0971 0.4897 0.048 Uiso 1 1 calc R
H11B H 0.1410 1.1218 0.5669 0.048 Uiso 1 1 calc R
C12 C 0.0882(3) 0.9739(3) 0.58301(17) 0.0318(8) Uani 1 1 d .
H12A H -0.0077 1.0224 0.5953 0.038 Uiso 1 1 calc R
H12B H 0.0930 0.9154 0.5519 0.038 Uiso 1 1 calc R
C13 C 0.1559(3) 0.9058(3) 0.65509(18) 0.0296(8) Uani 1 1 d .
H13A H 0.1114 0.8513 0.6827 0.036 Uiso 1 1 calc R
H13B H 0.1450 0.9644 0.6876 0.036 Uiso 1 1 calc R
C14 C 0.3362(3) 0.8032(3) 0.78734(18) 0.0272(8) Uani 1 1 d .
C15 C 0.2926(3) 0.8354(3) 0.84772(19) 0.0324(8) Uani 1 1 d .
C16 C 0.2380(3) 0.8736(3) 0.92112(18) 0.0362(9) Uani 1 1 d .
C17 C 0.3345(4) 0.7933(4) 0.98193(19) 0.0540(11) Uani 1 1 d .
H17A H 0.3464 0.7087 0.9858 0.081 Uiso 1 1 calc GR
H17B H 0.2976 0.8194 1.0306 0.081 Uiso 1 1 calc GR
H17C H 0.4216 0.8002 0.9683 0.081 Uiso 1 1 calc GR
C18 C 0.2192(4) 1.0067(3) 0.9143(2) 0.0517(11) Uani 1 1 d .
H18A H 0.3060 1.0138 0.9000 0.078 Uiso 1 1 calc GR
H18B H 0.1832 1.0331 0.9630 0.078 Uiso 1 1 calc GR
H18C H 0.1564 1.0579 0.8757 0.078 Uiso 1 1 calc GR
C19 C 0.1017(4) 0.8623(3) 0.9404(2) 0.0501(10) Uani 1 1 d .
H19A H 0.0397 0.9169 0.9021 0.075 Uiso 1 1 calc GR
H19B H 0.0648 0.8844 0.9901 0.075 Uiso 1 1 calc GR
H19C H 0.1135 0.7785 0.9413 0.075 Uiso 1 1 calc GR
C20 C 0.7382(3) 0.6606(2) 0.71268(15) 0.0183(7) Uani 1 1 d .
C21 C 0.8146(3) 0.6003(2) 0.65346(15) 0.0188(7) Uani 1 1 d .
C22 C 0.9262(3) 0.6247(3) 0.61934(16) 0.0223(7) Uani 1 1 d .
H22 H 0.9748 0.5879 0.5773 0.027 Uiso 1 1 calc R
C23 C 0.9682(3) 0.7007(3) 0.64463(17) 0.0271(8) Uani 1 1 d .
H23 H 1.0436 0.7170 0.6201 0.032 Uiso 1 1 calc R
C24 C 0.8980(3) 0.7524(3) 0.70646(16) 0.0265(8) Uani 1 1 d .
H24 H 0.9291 0.8012 0.7261 0.032 Uiso 1 1 calc R
C25 C 0.7835(3) 0.7352(2) 0.74063(15) 0.0202(7) Uani 1 1 d .
C26 C 0.7960(3) 0.4997(3) 0.62715(16) 0.0202(7) Uani 1 1 d .
C27 C 0.7504(3) 0.5192(2) 0.55566(16) 0.0216(7) Uani 1 1 d .
C28 C 0.7539(3) 0.4206(3) 0.52854(18) 0.0302(8) Uani 1 1 d .
H28 H 0.7235 0.4330 0.4801 0.036 Uiso 1 1 calc R
C29 C 0.8005(3) 0.3057(3) 0.57054(18) 0.0318(8) Uani 1 1 d .
H29 H 0.8037 0.2393 0.5507 0.038 Uiso 1 1 calc R
C30 C 0.8429(3) 0.2867(3) 0.64178(17) 0.0275(8) Uani 1 1 d .
H30 H 0.8738 0.2071 0.6708 0.033 Uiso 1 1 calc R
C31 C 0.8410(3) 0.3819(3) 0.67138(16) 0.0209(7) Uani 1 1 d .
C32 C 0.6964(3) 0.6448(3) 0.50735(16) 0.0253(7) Uani 1 1 d .
H32 H 0.6849 0.7053 0.5394 0.030 Uiso 1 1 calc R
C33 C 0.7951(3) 0.6581(3) 0.43982(17) 0.0326(8) Uani 1 1 d .
H33A H 0.8807 0.6444 0.4581 0.049 Uiso 1 1 calc GR
H33B H 0.7579 0.7400 0.4100 0.049 Uiso 1 1 calc GR
H33C H 0.8098 0.5983 0.4081 0.049 Uiso 1 1 calc GR
C34 C 0.5596(3) 0.6748(3) 0.47948(17) 0.0340(8) Uani 1 1 d .
H34A H 0.5699 0.6216 0.4441 0.051 Uiso 1 1 calc GR
H34B H 0.5233 0.7596 0.4538 0.051 Uiso 1 1 calc GR
H34C H 0.4981 0.6626 0.5226 0.051 Uiso 1 1 calc GR
C35 C 0.8895(3) 0.3571(3) 0.75026(16) 0.0280(8) Uani 1 1 d .
H35 H 0.8400 0.4334 0.7715 0.034 Uiso 1 1 calc R
C36 C 1.0354(4) 0.3318(5) 0.7476(2) 0.0785(16) Uani 1 1 d .
H36A H 1.0880 0.2566 0.7279 0.118 Uiso 1 1 calc GR
H36B H 1.0605 0.3230 0.7987 0.118 Uiso 1 1 calc GR
H36C H 1.0534 0.3992 0.7146 0.118 Uiso 1 1 calc GR
C37 C 0.8586(4) 0.2577(3) 0.80509(18) 0.0425(10) Uani 1 1 d .
H37A H 0.7642 0.2716 0.8036 0.064 Uiso 1 1 calc GR
H37B H 0.8755 0.2581 0.8563 0.064 Uiso 1 1 calc GR
H37C H 0.9161 0.1789 0.7909 0.064 Uiso 1 1 calc GR
C38 C 0.7188(3) 0.7910(3) 0.80973(16) 0.0229(7) Uani 1 1 d .
C39 C 0.7492(3) 0.7179(3) 0.88158(17) 0.0261(7) Uani 1 1 d .
C40 C 0.7085(3) 0.7727(3) 0.94494(18) 0.0341(8) Uani 1 1 d .
H40 H 0.7300 0.7244 0.9934 0.041 Uiso 1 1 calc R
C41 C 0.6378(4) 0.8958(3) 0.93867(19) 0.0390(9) Uani 1 1 d .
H41 H 0.6126 0.9323 0.9825 0.047 Uiso 1 1 calc R
C42 C 0.6032(4) 0.9664(3) 0.86882(19) 0.0378(9) Uani 1 1 d .
H42 H 0.5526 1.0512 0.8652 0.045 Uiso 1 1 calc R
C43 C 0.6411(3) 0.9159(3) 0.80342(17) 0.0278(8) Uani 1 1 d .
C44 C 0.8318(4) 0.5824(3) 0.88965(18) 0.0392(9) Uani 1 1 d .
H44 H 0.8299 0.5575 0.8413 0.047 Uiso 1 1 calc R
C45 C 0.9772(4) 0.5572(4) 0.8990(2) 0.0624(13) Uani 1 1 d .
H45A H 1.0124 0.6003 0.8547 0.094 Uiso 1 1 calc GR
H45B H 1.0309 0.4699 0.9039 0.094 Uiso 1 1 calc GR
H45C H 0.9819 0.5853 0.9445 0.094 Uiso 1 1 calc GR
C46 C 0.7755(4) 0.5079(3) 0.9530(2) 0.0475(10) Uani 1 1 d .
H46A H 0.7831 0.5251 1.0018 0.071 Uiso 1 1 calc GR
H46B H 0.8263 0.4214 0.9518 0.071 Uiso 1 1 calc GR
H46C H 0.6808 0.5294 0.9462 0.071 Uiso 1 1 calc GR
C47 C 0.6010(3) 0.9960(3) 0.72748(18) 0.0336(9) Uani 1 1 d .
H47 H 0.6215 0.9420 0.6896 0.040 Uiso 1 1 calc R
C48 C 0.6830(4) 1.0749(3) 0.7020(2) 0.0471(10) Uani 1 1 d .
H48A H 0.6688 1.1254 0.7399 0.071 Uiso 1 1 calc GR
H48B H 0.6542 1.1271 0.6534 0.071 Uiso 1 1 calc GR
H48C H 0.7786 1.0227 0.6965 0.071 Uiso 1 1 calc GR
C49 C 0.4509(4) 1.0745(3) 0.72904(19) 0.0393(9) Uani 1 1 d .
H49A H 0.4003 1.0228 0.7471 0.059 Uiso 1 1 calc GR
H49B H 0.4269 1.1187 0.6780 0.059 Uiso 1 1 calc GR
H49C H 0.4293 1.1326 0.7631 0.059 Uiso 1 1 calc GR
B1 B 0.3845(4) 0.7584(3) 0.71235(19) 0.0239(9) Uani 1 1 d .

loop_
_atom_site_aniso_label
_atom_site_aniso_U_11
_atom_site_aniso_U_22
_atom_site_aniso_U_33
_atom_site_aniso_U_23
_atom_site_aniso_U_13
_atom_site_aniso_U_12
N1 0.0216(16) 0.0323(15) 0.0163(14) -0.0108(12) 0.0042(12) -0.0157(13)
C1 0.0224(18) 0.0302(17) 0.0150(16) -0.0068(13) -0.0001(14) -0.0124(15)
C2 0.0201(18) 0.0235(16) 0.0265(18) -0.0074(14) -0.0025(14) -0.0072(14)
C3 0.037(2) 0.0334(18) 0.0288(19) -0.0061(15) 0.0003(16) -0.0224(17)
C4 0.032(2) 0.0374(19) 0.0198(17) -0.0054(15) 0.0056(15) -0.0133(17)
C5 0.032(2) 0.0330(19) 0.046(2) -0.0109(17) 0.0033(17) -0.0170(17)
C6 0.049(2) 0.043(2) 0.035(2) -0.0052(17) -0.0110(18) -0.0280(19)
C7 0.033(2) 0.0323(18) 0.0317(19) -0.0066(15) -0.0106(16) -0.0165(17)
C8 0.0255(19) 0.0211(16) 0.0222(17) -0.0070(14) 0.0026(14) -0.0062(15)
C9 0.032(2) 0.0334(18) 0.0264(18) -0.0004(15) -0.0010(16) -0.0175(17)
C10 0.040(2) 0.038(2) 0.036(2) 0.0083(17) -0.0060(18) -0.0164(19)
C11 0.041(2) 0.034(2) 0.044(2) 0.0010(17) -0.0114(18) -0.0161(18)
C12 0.030(2) 0.0314(18) 0.034(2) -0.0064(16) -0.0049(16) -0.0104(16)
C13 0.024(2) 0.0342(19) 0.0329(19) -0.0082(16) -0.0021(16) -0.0130(16)
C14 0.0226(19) 0.0281(18) 0.0255(18) -0.0050(15) -0.0022(15) -0.0041(15)
C15 0.030(2) 0.0339(19) 0.029(2) -0.0078(16) -0.0021(16) -0.0070(16)
C16 0.035(2) 0.047(2) 0.0225(18) -0.0131(16) 0.0054(16) -0.0105(18)
C17 0.052(3) 0.076(3) 0.027(2) -0.001(2) -0.0062(19) -0.020(2)
C18 0.057(3) 0.058(3) 0.042(2) -0.028(2) 0.007(2) -0.019(2)
C19 0.042(2) 0.063(3) 0.040(2) -0.017(2) 0.0092(19) -0.016(2)
C20 0.0160(17) 0.0245(16) 0.0145(15) -0.0037(13) 0.0002(13) -0.0085(14)
C21 0.0196(17) 0.0224(16) 0.0154(15) -0.0040(13) -0.0015(13) -0.0087(14)
C22 0.0233(19) 0.0274(17) 0.0161(16) -0.0062(13) 0.0042(14) -0.0105(15)
C23 0.0254(19) 0.0343(18) 0.0271(18) -0.0073(15) 0.0063(15) -0.0191(16)
C24 0.030(2) 0.0319(18) 0.0254(18) -0.0090(15) 0.0010(15) -0.0190(16)
C25 0.0221(18) 0.0231(16) 0.0187(16) -0.0051(13) 0.0023(14) -0.0127(15)
C26 0.0177(18) 0.0256(17) 0.0192(16) -0.0088(14) 0.0065(14) -0.0106(14)
C27 0.0219(18) 0.0213(16) 0.0186(16) -0.0070(13) 0.0018(14) -0.0048(14)
C28 0.036(2) 0.0318(19) 0.0237(18) -0.0120(15) -0.0057(16) -0.0088(17)
C29 0.040(2) 0.0262(18) 0.036(2) -0.0152(16) -0.0009(17) -0.0153(17)
C30 0.032(2) 0.0231(17) 0.0255(18) -0.0045(14) 0.0008(15) -0.0096(15)
C31 0.0204(18) 0.0258(17) 0.0175(16) -0.0052(14) 0.0048(14) -0.0115(15)
C32 0.029(2) 0.0287(17) 0.0174(16) -0.0076(14) -0.0058(14) -0.0069(15)
C33 0.039(2) 0.0325(18) 0.0256(18) -0.0035(15) -0.0073(16) -0.0124(17)
C34 0.035(2) 0.0361(19) 0.0243(18) -0.0064(16) -0.0057(16) -0.0053(17)
C35 0.037(2) 0.0255(17) 0.0209(17) -0.0029(14) -0.0014(15) -0.0128(16)
C36 0.055(3) 0.154(5) 0.037(2) 0.031(3) -0.018(2) -0.070(3)
C37 0.039(2) 0.053(2) 0.030(2) 0.0101(17) -0.0014(17) -0.022(2)
C38 0.0233(19) 0.0342(18) 0.0216(17) -0.0148(15) 0.0051(14) -0.0188(16)
C39 0.0227(19) 0.0378(19) 0.0211(18) -0.0096(15) -0.0021(15) -0.0126(16)
C40 0.035(2) 0.045(2) 0.0232(18) -0.0089(16) -0.0040(16) -0.0139(18)
C41 0.046(2) 0.048(2) 0.031(2) -0.0234(18) 0.0058(18) -0.021(2)
C42 0.048(2) 0.038(2) 0.034(2) -0.0191(18) 0.0033(18) -0.0192(19)
C43 0.033(2) 0.0315(19) 0.0285(18) -0.0155(15) 0.0059(16) -0.0201(17)
C44 0.045(2) 0.044(2) 0.0200(18) -0.0114(16) -0.0082(17) -0.0036(19)
C45 0.035(3) 0.078(3) 0.037(2) 0.011(2) 0.0012(19) 0.003(2)
C46 0.053(3) 0.038(2) 0.050(2) -0.0063(18) -0.019(2) -0.012(2)
C47 0.051(3) 0.0265(18) 0.0279(19) -0.0094(15) 0.0029(17) -0.0191(18)
C48 0.062(3) 0.036(2) 0.046(2) -0.0058(18) 0.008(2) -0.028(2)
C49 0.056(3) 0.0328(19) 0.034(2) -0.0100(16) -0.0033(18) -0.021(2)
B1 0.028(2) 0.027(2) 0.026(2) -0.0043(17) 0.0005(17) -0.0216(18)

loop_
_atom_type_symbol
_atom_type_description
_atom_type_scat_dispersion_real
_atom_type_scat_dispersion_imag
_atom_type_scat_source
C C 0.0033 0.0016 'International Tables Vol C Tables 4.2.6.8 and 6.1.1.4'
H H 0.0000 0.0000 'International Tables Vol C Tables 4.2.6.8 and 6.1.1.4'
B B 0.0013 0.0007 'International Tables Vol C Tables 4.2.6.8 and 6.1.1.4'
N N 0.0061 0.0033 'International Tables Vol C Tables 4.2.6.8 and 6.1.1.4'

loop_
_geom_angle_atom_site_label_1
_geom_angle_atom_site_label_2
_geom_angle_atom_site_label_3
_geom_angle
C1 N1 H1 113(2)
C20 N1 H1 110.3(19)
C20 N1 C1 123.4(2)
N1 C1 H1A 107.3
N1 C1 C2 111.0(2)
N1 C1 B1 111.1(2)
C2 C1 H1A 107.3
C2 C1 B1 112.7(2)
B1 C1 H1A 107.3
C1 C2 H2 107.4
C3 C2 C1 113.8(2)
C3 C2 H2 107.4
C3 C2 C7 109.8(2)
C7 C2 C1 110.8(2)
C7 C2 H2 107.4
C2 C3 H3A 109.3
C2 C3 H3B 109.3
H3A C3 H3B 108.0
C4 C3 C2 111.5(2)
C4 C3 H3A 109.3
C4 C3 H3B 109.3
C3 C4 H4A 109.4
C3 C4 H4B 109.4
C3 C4 C5 111.3(3)
H4A C4 H4B 108.0
C5 C4 H4A 109.4
C5 C4 H4B 109.4
C4 C5 H5A 109.5
C4 C5 H5B 109.5
H5A C5 H5B 108.1
C6 C5 C4 110.7(3)
C6 C5 H5A 109.5
C6 C5 H5B 109.5
C5 C6 H6A 109.4
C5 C6 H6B 109.4
C5 C6 C7 111.2(3)
H6A C6 H6B 108.0
C7 C6 H6A 109.4
C7 C6 H6B 109.4
C2 C7 H7A 109.3
C2 C7 H7B 109.3
C6 C7 C2 111.7(3)
C6 C7 H7A 109.3
C6 C7 H7B 109.3
H7A C7 H7B 107.9
C9 C8 H8 107.8
C9 C8 B1 107.6(2)
C13 C8 H8 107.8
C13 C8 C9 109.5(2)
C13 C8 B1 116.1(2)
B1 C8 H8 107.8
C8 C9 H9A 109.5
C8 C9 H9B 109.5
H9A C9 H9B 108.1
C10 C9 C8 110.6(3)
C10 C9 H9A 109.5
C10 C9 H9B 109.5
C9 C10 H10A 109.0
C9 C10 H10B 109.0
H10A C10 H10B 107.8
C11 C10 C9 112.9(3)
C11 C10 H10A 109.0
C11 C10 H10B 109.0
C10 C11 H11A 109.4
C10 C11 H11B 109.4
C10 C11 C12 111.3(3)
H11A C11 H11B 108.0
C12 C11 H11A 109.4
C12 C11 H11B 109.4
C11 C12 H12A 109.5
C11 C12 H12B 109.5
H12A C12 H12B 108.1
C13 C12 C11 110.8(3)
C13 C12 H12A 109.5
C13 C12 H12B 109.5
C8 C13 H13A 109.1
C8 C13 H13B 109.1
C12 C13 C8 112.4(3)
C12 C13 H13A 109.1
C12 C13 H13B 109.1
H13A C13 H13B 107.9
C15 C14 B1 176.1(3)
C14 C15 C16 179.1(3)
C15 C16 C17 110.0(3)
C15 C16 C18 108.7(3)
C15 C16 C19 108.0(3)
C17 C16 C18 109.9(3)
C17 C16 C19 110.4(3)
C19 C16 C18 109.9(3)
C16 C17 H17A 109.5
C16 C17 H17B 109.5
C16 C17 H17C 109.5
H17A C17 H17B 109.5
H17A C17 H17C 109.5
H17B C17 H17C 109.5
C16 C18 H18A 109.5
C16 C18 H18B 109.5
C16 C18 H18C 109.5
H18A C18 H18B 109.5
H18A C18 H18C 109.5
H18B C18 H18C 109.5
C16 C19 H19A 109.5
C16 C19 H19B 109.5
C16 C19 H19C 109.5
H19A C19 H19B 109.5
H19A C19 H19C 109.5
H19B C19 H19C 109.5
N1 C20 C21 123.0(2)
N1 C20 C25 117.7(2)
C21 C20 C25 119.1(2)
C20 C21 C26 125.8(2)
C22 C21 C20 118.8(2)
C22 C21 C26 115.2(2)
C21 C22 H22 118.9
C23 C22 C21 122.2(3)
C23 C22 H22 118.9
C22 C23 H23 120.8
C22 C23 C24 118.5(3)
C24 C23 H23 120.8
C23 C24 H24 119.1
C23 C24 C25 121.8(3)
C25 C24 H24 119.1
C20 C25 C38 123.2(2)
C24 C25 C20 119.4(3)
C24 C25 C38 117.3(2)
C27 C26 C21 120.4(2)
C27 C26 C31 120.0(2)
C31 C26 C21 119.1(3)
C26 C27 C32 121.9(2)
C28 C27 C26 118.9(3)
C28 C27 C32 119.2(3)
C27 C28 H28 119.4
C29 C28 C27 121.2(3)
C29 C28 H28 119.4
C28 C29 H29 120.0
C28 C29 C30 120.0(3)
C30 C29 H29 120.0
C29 C30 H30 119.5
C29 C30 C31 120.9(3)
C31 C30 H30 119.5
C26 C31 C35 121.7(2)
C30 C31 C26 118.9(3)
C30 C31 C35 119.4(3)
C27 C32 H32 107.9
C27 C32 C33 111.4(2)
C27 C32 C34 111.9(2)
C33 C32 H32 107.9
C34 C32 H32 107.9
C34 C32 C33 109.7(2)
C32 C33 H33A 109.5
C32 C33 H33B 109.5
C32 C33 H33C 109.5
H33A C33 H33B 109.5
H33A C33 H33C 109.5
H33B C33 H33C 109.5
C32 C34 H34A 109.5
C32 C34 H34B 109.5
C32 C34 H34C 109.5
H34A C34 H34B 109.5
H34A C34 H34C 109.5
H34B C34 H34C 109.5
C31 C35 H35 106.7
C36 C35 C31 112.2(3)
C36 C35 H35 106.7
C36 C35 C37 110.0(3)
C37 C35 C31 114.1(3)
C37 C35 H35 106.7
C35 C36 H36A 109.5
C35 C36 H36B 109.5
C35 C36 H36C 109.5
H36A C36 H36B 109.5
H36A C36 H36C 109.5
H36B C36 H36C 109.5
C35 C37 H37A 109.5
C35 C37 H37B 109.5
C35 C37 H37C 109.5
H37A C37 H37B 109.5
H37A C37 H37C 109.5
H37B C37 H37C 109.5
C39 C38 C25 118.7(3)
C43 C38 C25 120.9(3)
C43 C38 C39 120.1(3)
C38 C39 C44 120.9(3)
C40 C39 C38 119.0(3)
C40 C39 C44 120.0(3)
C39 C40 H40 119.5
C41 C40 C39 121.0(3)
C41 C40 H40 119.5
C40 C41 H41 120.0
C40 C41 C42 120.0(3)
C42 C41 H41 120.0
C41 C42 H42 119.4
C41 C42 C43 121.3(3)
C43 C42 H42 119.4
C38 C43 C47 121.6(3)
C42 C43 C38 118.5(3)
C42 C43 C47 120.0(3)
C39 C44 H44 107.4
C39 C44 C45 109.3(3)
C39 C44 C46 113.0(3)
C45 C44 H44 107.4
C45 C44 C46 112.0(3)
C46 C44 H44 107.4
C44 C45 H45A 109.5
C44 C45 H45B 109.5
C44 C45 H45C 109.5
H45A C45 H45B 109.5
H45A C45 H45C 109.5
H45B C45 H45C 109.5
C44 C46 H46A 109.5
C44 C46 H46B 109.5
C44 C46 H46C 109.5
H46A C46 H46B 109.5
H46A C46 H46C 109.5
H46B C46 H46C 109.5
C43 C47 H47 107.8
C43 C47 C48 110.8(3)
C43 C47 C49 111.6(3)
C48 C47 H47 107.8
C49 C47 H47 107.8
C49 C47 C48 110.7(3)
C47 C48 H48A 109.5
C47 C48 H48B 109.5
C47 C48 H48C 109.5
H48A C48 H48B 109.5
H48A C48 H48C 109.5
H48B C48 H48C 109.5
C47 C49 H49A 109.5
C47 C49 H49B 109.5
C47 C49 H49C 109.5
H49A C49 H49B 109.5
H49A C49 H49C 109.5
H49B C49 H49C 109.5
C8 B1 C1 121.9(3)
C14 B1 C1 118.2(3)
C14 B1 C8 119.9(3)

loop_
_geom_bond_atom_site_label_1
_geom_bond_atom_site_label_2
_geom_bond_distance
N1 H1 0.932(17)
N1 C1 1.485(4)
N1 C20 1.402(3)
C1 H1A 1.0000
C1 C2 1.567(4)
C1 B1 1.579(5)
C2 H2 1.0000
C2 C3 1.527(4)
C2 C7 1.528(4)
C3 H3A 0.9900
C3 H3B 0.9900
C3 C4 1.517(4)
C4 H4A 0.9900
C4 H4B 0.9900
C4 C5 1.525(4)
C5 H5A 0.9900
C5 H5B 0.9900
C5 C6 1.519(4)
C6 H6A 0.9900
C6 H6B 0.9900
C6 C7 1.521(4)
C7 H7A 0.9900
C7 H7B 0.9900
C8 H8 1.0000
C8 C9 1.558(4)
C8 C13 1.522(4)
C8 B1 1.568(5)
C9 H9A 0.9900
C9 H9B 0.9900
C9 C10 1.536(4)
C10 H10A 0.9900
C10 H10B 0.9900
C10 C11 1.505(4)
C11 H11A 0.9900
C11 H11B 0.9900
C11 C12 1.522(4)
C12 H12A 0.9900
C12 H12B 0.9900
C12 C13 1.508(4)
C13 H13A 0.9900
C13 H13B 0.9900
C14 C15 1.211(4)
C14 B1 1.522(5)
C15 C16 1.471(4)
C16 C17 1.528(5)
C16 C18 1.540(5)
C16 C19 1.535(5)
C17 H17A 0.9800
C17 H17B 0.9800
C17 H17C 0.9800
C18 H18A 0.9800
C18 H18B 0.9800
C18 H18C 0.9800
C19 H19A 0.9800
C19 H19B 0.9800
C19 H19C 0.9800
C20 C21 1.406(4)
C20 C25 1.416(4)
C21 C22 1.398(4)
C21 C26 1.515(4)
C22 H22 0.9500
C22 C23 1.379(4)
C23 H23 0.9500
C23 C24 1.382(4)
C24 H24 0.9500
C24 C25 1.387(4)
C25 C38 1.504(4)
C26 C27 1.402(4)
C26 C31 1.415(4)
C27 C28 1.390(4)
C27 C32 1.520(4)
C28 H28 0.9500
C28 C29 1.372(4)
C29 H29 0.9500
C29 C30 1.383(4)
C30 H30 0.9500
C30 C31 1.385(4)
C31 C35 1.531(4)
C32 H32 1.0000
C32 C33 1.533(4)
C32 C34 1.528(4)
C33 H33A 0.9800
C33 H33B 0.9800
C33 H33C 0.9800
C34 H34A 0.9800
C34 H34B 0.9800
C34 H34C 0.9800
C35 H35 1.0000
C35 C36 1.492(5)
C35 C37 1.514(4)
C36 H36A 0.9800
C36 H36B 0.9800
C36 H36C 0.9800
C37 H37A 0.9800
C37 H37B 0.9800
C37 H37C 0.9800
C38 C39 1.411(4)
C38 C43 1.404(4)
C39 C40 1.386(4)
C39 C44 1.519(4)
C40 H40 0.9500
C40 C41 1.374(4)
C41 H41 0.9500
C41 C42 1.378(5)
C42 H42 0.9500
C42 C43 1.392(4)
C43 C47 1.516(4)
C44 H44 1.0000
C44 C45 1.522(5)
C44 C46 1.523(5)
C45 H45A 0.9800
C45 H45B 0.9800
C45 H45C 0.9800
C46 H46A 0.9800
C46 H46B 0.9800
C46 H46C 0.9800
C47 H47 1.0000
C47 C48 1.532(4)
C47 C49 1.525(5)
C48 H48A 0.9800
C48 H48B 0.9800
C48 H48C 0.9800
C49 H49A 0.9800
C49 H49B 0.9800
C49 H49C 0.9800
